data_2201018
loop_
_publ_author_name
'Jeske, J\"org'
'Jones, Peter G.'
'Martens-von Salzen, Andreas'
'Du Mont, Wolf-Walther'

_publ_section_title
;
 Mesitylselenenyl iodide
;
_journal_issue 4
_journal_name_full 'Acta Crystallographica Section E'
_journal_page_first o350
_journal_page_last o352
_journal_paper_doi 10.1107/S1600536802003677
_journal_volume 58
_journal_year 2002
_chemical_formula_iupac 'C9 H11 I Se'
_chemical_formula_moiety 'C9 H11 I Se'
_chemical_formula_sum 'C9 H11 I Se'
_chemical_formula_weight 325.04
_chemical_name_systematic
;
mesitylselenenyl iodide
;
_space_group_IT_number 14
_symmetry_cell_setting monoclinic
_symmetry_space_group_name_Hall '-P 2ybc'
_symmetry_space_group_name_H-M 'P 1 21/c 1'
_atom_sites_solution_hydrogens geom
_atom_sites_solution_primary direct
_atom_sites_solution_secondary difmap
_audit_creation_method SHELXL-97
_cell_angle_alpha 90.00
_cell_angle_beta 99.87(3)
_cell_angle_gamma 90.00
_cell_formula_units_Z 4
_cell_length_a 13.964(5)
_cell_length_b 4.606(2)
_cell_length_c 16.214(6)
_cell_measurement_reflns_used 50
_cell_measurement_temperature 178(2)
_cell_measurement_theta_max 11.5
_cell_measurement_theta_min 10
_cell_volume 1027.4(7)
_computing_cell_refinement 'P3 Software'
_computing_data_collection 'P3 Software (Nicolet, 1987)'
_computing_data_reduction 'XDISK (Nicolet, 1987)'
_computing_molecular_graphics 'XP (Siemens, 1994)'
_computing_publication_material SHELXL97
_computing_structure_refinement 'SHELXL97 (Sheldrick, 1997)'
_computing_structure_solution 'SHELXS97 (Sheldrick, 1990)'
_diffrn_ambient_temperature 178(2)
_diffrn_measured_fraction_theta_full 0.993
_diffrn_measured_fraction_theta_max 0.993
_diffrn_measurement_device_type 'Nicolet P3'
_diffrn_measurement_method \w
_diffrn_radiation_monochromator graphite
_diffrn_radiation_source 'fine-focus sealed tube'
_diffrn_radiation_type MoK\a
_diffrn_radiation_wavelength 0.71073
_diffrn_reflns_av_R_equivalents 0.0688
_diffrn_reflns_av_sigmaI/netI 0.0537
_diffrn_reflns_limit_h_max 16
_diffrn_reflns_limit_h_min -16
_diffrn_reflns_limit_k_max 3
_diffrn_reflns_limit_k_min -5
_diffrn_reflns_limit_l_max 19
_diffrn_reflns_limit_l_min -19
_diffrn_reflns_number 5385
_diffrn_reflns_theta_full 25.00
_diffrn_reflns_theta_max 25.05
_diffrn_reflns_theta_min 3.56
_diffrn_standards_decay_% 0
_diffrn_standards_interval_count 147
_diffrn_standards_number 3
_exptl_absorpt_coefficient_mu 6.599
_exptl_absorpt_correction_T_max 0.932
_exptl_absorpt_correction_T_min 0.590
_exptl_absorpt_correction_type '\y scan'
_exptl_absorpt_process_details '(XEMP; Siemens 1994)'
_exptl_crystal_colour 'dark red'
_exptl_crystal_density_diffrn 2.101
_exptl_crystal_density_meas ?
_exptl_crystal_description needle
_exptl_crystal_F_000 608
_exptl_crystal_size_max 0.6
_exptl_crystal_size_mid 0.2
_exptl_crystal_size_min 0.05
_refine_diff_density_max 1.086
_refine_diff_density_min -1.319
_refine_ls_extinction_method none
_refine_ls_goodness_of_fit_ref 1.188
_refine_ls_hydrogen_treatment constr
_refine_ls_matrix_type full
_refine_ls_number_parameters 103
_refine_ls_number_reflns 1811
_refine_ls_number_restraints 0
_refine_ls_restrained_S_all 1.188
_refine_ls_R_factor_all 0.0586
_refine_ls_R_factor_gt 0.0380
_refine_ls_shift/su_max <0.001
_refine_ls_shift/su_mean 0.000
_refine_ls_structure_factor_coef Fsqd
_refine_ls_weighting_details 'calc w = 1/[\s^2^(Fo^2^)+(0.0519P)^2^+0.8646P] where P = (Fo^2^+2Fc^2^)/3'
_refine_ls_weighting_scheme calc
_refine_ls_wR_factor_gt 0.0906
_refine_ls_wR_factor_ref 0.1092
_reflns_number_gt 1442
_reflns_number_total 1811
_reflns_threshold_expression I>2\s(I)
_cod_data_source_file bt6116.cif
_cod_data_source_block I
_cod_depositor_comments
;
The following automatic conversions were performed:
'_geom_bond_publ_flag' value 'Y' changed to 'y' according to
'/home/saulius/struct/CIF-dictionaries/cif_core.dic' dictionary named
'cif_core.dic' version 2.4.1 from 2010-06-29 (6 times).

Automatic conversion script
Id: cif_fix_enum 1527 2010-12-29 10:47:43Z saulius 

The following automatic conversions were performed:

'_geom_bond_publ_flag' value 'Y' changed to 'y' according to
/home/saulius/struct/CIF-dictionaries/cif_core.dic dictionary named
'cif_core.dic' version 2.4.1 from 2010-06-29 (6
times).

'_geom_angle_publ_flag' value 'Y' changed to 'y' according
to /home/saulius/struct/CIF-dictionaries/cif_core.dic dictionary
named 'cif_core.dic' version 2.4.1 from 2010-06-29 (9 times).

Automatic conversion script
Id: cif_fix_values 1715 2011-07-08 13:25:40Z adriana 

The following automatic conversions were performed:

'_exptl_crystal_density_meas' value 'not measured' was changed to '?'
- the value is perceived as not measured.

Automatic conversion script
Id: cif_fix_values 3008 2015-01-20 13:52:24Z robertas 
;
_cod_original_cell_volume 1027.5(7)
_cod_original_sg_symbol_H-M 'P 21/c'
_cod_database_code 2201018
_cod_database_fobs_code 2201018

loop_
_symmetry_equiv_pos_as_xyz
'x, y, z'
'-x, y+1/2, -z+1/2'
'-x, -y, -z'
'x, -y-1/2, z-1/2'

loop_
_atom_site_label
_atom_site_fract_x
_atom_site_fract_y
_atom_site_fract_z
_atom_site_U_iso_or_equiv
_atom_site_adp_type
_atom_site_calc_flag
_atom_site_refinement_flags
_atom_site_occupancy
_atom_site_disorder_assembly
_atom_site_disorder_group
_atom_site_type_symbol
I 0.09448(4) 0.21646(10) 0.21344(3) 0.0397(2) Uani d . 1 . . I
Se 0.20453(6) 0.52063(16) 0.13871(4) 0.0435(2) Uani d . 1 . . Se
C1 0.2510(5) 0.2277(13) 0.0709(4) 0.0297(14) Uani d . 1 . . C
C2 0.1949(5) 0.1555(15) -0.0061(4) 0.0317(14) Uani d . 1 . . C
C3 0.2325(5) -0.0386(15) -0.0562(4) 0.0377(16) Uani d . 1 . . C
H3 0.1945 -0.0923 -0.1082 0.045 Uiso calc R 1 . . H
C4 0.3240(6) -0.1589(16) -0.0335(4) 0.0400(17) Uani d . 1 . . C
C5 0.3775(5) -0.0832(18) 0.0439(5) 0.0448(18) Uani d . 1 . . C
H5 0.4405 -0.1639 0.0604 0.054 Uiso calc R 1 . . H
C6 0.3420(5) 0.1056(16) 0.0975(4) 0.0374(15) Uani d . 1 . . C
C7 0.0935(5) 0.2757(16) -0.0347(5) 0.0427(18) Uani d . 1 . . C
H7A 0.0658 0.1912 -0.0890 0.064 Uiso calc R 1 . . H
H7B 0.0969 0.4872 -0.0400 0.064 Uiso calc R 1 . . H
H7C 0.0523 0.2262 0.0065 0.064 Uiso calc R 1 . . H
C8 0.3644(7) -0.3616(19) -0.0916(6) 0.063(3) Uani d . 1 . . C
H8A 0.4353 -0.3685 -0.0763 0.095 Uiso calc PR 0.50 . . H
H8B 0.3465 -0.2920 -0.1493 0.095 Uiso calc PR 0.50 . . H
H8C 0.3376 -0.5565 -0.0871 0.095 Uiso calc PR 0.50 . . H
H8D 0.3109 -0.4428 -0.1321 0.095 Uiso calc PR 0.50 . . H
H8E 0.3998 -0.5194 -0.0591 0.095 Uiso calc PR 0.50 . . H
H8F 0.4087 -0.2548 -0.1214 0.095 Uiso calc PR 0.50 . . H
C9 0.4026(7) 0.174(2) 0.1806(5) 0.058(2) Uani d . 1 . . C
H9A 0.4614 0.0537 0.1887 0.087 Uiso calc R 1 . . H
H9B 0.3652 0.1335 0.2252 0.087 Uiso calc R 1 . . H
H9C 0.4210 0.3796 0.1823 0.087 Uiso calc R 1 . . H

loop_
_atom_site_aniso_label
_atom_site_aniso_U_11
_atom_site_aniso_U_22
_atom_site_aniso_U_33
_atom_site_aniso_U_12
_atom_site_aniso_U_13
_atom_site_aniso_U_23
I 0.0506(3) 0.0378(3) 0.0361(3) -0.0022(2) 0.0227(2) -0.00297(18)
Se 0.0610(5) 0.0309(4) 0.0449(4) -0.0112(3) 0.0266(4) -0.0078(3)
C1 0.038(4) 0.026(3) 0.029(3) -0.003(3) 0.016(3) 0.002(2)
C2 0.031(3) 0.031(4) 0.036(3) -0.003(3) 0.014(3) 0.004(3)
C3 0.048(4) 0.033(4) 0.034(3) -0.005(3) 0.014(3) 0.005(3)
C4 0.054(5) 0.031(4) 0.040(4) -0.004(3) 0.024(3) 0.003(3)
C5 0.034(4) 0.048(5) 0.057(4) 0.010(3) 0.020(3) 0.026(4)
C6 0.040(4) 0.038(4) 0.035(3) -0.001(3) 0.010(3) 0.013(3)
C7 0.035(4) 0.050(5) 0.045(4) 0.006(3) 0.010(3) 0.007(3)
C8 0.081(7) 0.038(5) 0.085(6) 0.005(5) 0.051(5) -0.005(4)
C9 0.050(5) 0.079(7) 0.043(4) -0.012(5) 0.000(4) 0.012(4)

loop_
_atom_type_symbol
_atom_type_description
_atom_type_scat_dispersion_real
_atom_type_scat_dispersion_imag
_atom_type_scat_source
C C 0.0033 0.0016 'International Tables Vol C Tables 4.2.6.8 and 6.1.1.4'
H H 0.0000 0.0000 'International Tables Vol C Tables 4.2.6.8 and 6.1.1.4'
Se Se -0.0929 2.2259 'International Tables Vol C Tables 4.2.6.8 and 6.1.1.4'
I I -0.4742 1.8119 'International Tables Vol C Tables 4.2.6.8 and 6.1.1.4'

loop_
_geom_angle_atom_site_label_1
_geom_angle_atom_site_label_2
_geom_angle_atom_site_label_3
_geom_angle_site_symmetry_1
_geom_angle_site_symmetry_3
_geom_angle
_geom_angle_publ_flag
Se I Se . 1_545 90.13(4) y
Se I I . 2_545 169.63(3) y
Se I I 1_545 2_545 86.00(3) y
Se I I . 2 108.72(4) y
Se I I 1_545 2 158.68(2) y
I I I 2_545 2 73.71(3) y
C1 Se I . . 100.21(18) y
C1 Se I . 1_565 163.54(19) y
I Se I . 1_565 90.13(4) y
C6 C1 C2 . . 121.7(6) ?
C6 C1 Se . . 119.1(5) ?
C2 C1 Se . . 119.1(5) ?
C3 C2 C1 . . 118.1(6) ?
C3 C2 C7 . . 119.3(6) ?
C1 C2 C7 . . 122.5(6) ?
C2 C3 C4 . . 122.3(7) ?
C2 C3 H3 . . 118.8 ?
C4 C3 H3 . . 118.8 ?
C3 C4 C5 . . 117.9(7) ?
C3 C4 C8 . . 120.7(7) ?
C5 C4 C8 . . 121.3(8) ?
C6 C5 C4 . . 122.1(7) ?
C6 C5 H5 . . 119.0 ?
C4 C5 H5 . . 119.0 ?
C5 C6 C1 . . 117.9(6) ?
C5 C6 C9 . . 119.4(7) ?
C1 C6 C9 . . 122.8(7) ?
C2 C7 H7A . . 109.5 ?
C2 C7 H7B . . 109.5 ?
H7A C7 H7B . . 109.5 ?
C2 C7 H7C . . 109.5 ?
H7A C7 H7C . . 109.5 ?
H7B C7 H7C . . 109.5 ?
C4 C8 H8A . . 109.5 ?
C4 C8 H8B . . 109.5 ?
H8A C8 H8B . . 109.5 ?
C4 C8 H8C . . 109.5 ?
H8A C8 H8C . . 109.5 ?
H8B C8 H8C . . 109.5 ?
C4 C8 H8D . . 109.5 ?
C4 C8 H8E . . 109.5 ?
H8D C8 H8E . . 109.5 ?
C4 C8 H8F . . 109.5 ?
H8D C8 H8F . . 109.5 ?
H8E C8 H8F . . 109.5 ?
C6 C9 H9A . . 109.5 ?
C6 C9 H9B . . 109.5 ?
H9A C9 H9B . . 109.5 ?
C6 C9 H9C . . 109.5 ?
H9A C9 H9C . . 109.5 ?
H9B C9 H9C . . 109.5 ?

loop_
_geom_bond_atom_site_label_1
_geom_bond_atom_site_label_2
_geom_bond_site_symmetry_2
_geom_bond_distance
_geom_bond_publ_flag
I Se . 2.5360(11) y
I Se 1_545 3.8393(15) y
I I 2_545 3.8398(13) y
I I 2 3.8398(13) y
Se C1 . 1.923(6) y
Se I 1_565 3.8393(15) y
C1 C6 . 1.389(10) ?
C1 C2 . 1.395(9) ?
C2 C3 . 1.371(9) ?
C2 C7 . 1.517(10) ?
C3 C4 . 1.383(11) ?
C3 H3 . 0.9500 ?
C4 C5 . 1.391(11) ?
C4 C8 . 1.502(10) ?
C5 C6 . 1.380(11) ?
C5 H5 . 0.9500 ?
C6 C9 . 1.496(10) ?
C7 H7A . 0.9800 ?
C7 H7B . 0.9800 ?
C7 H7C . 0.9800 ?
C8 H8A . 0.9800 ?
C8 H8B . 0.9800 ?
C8 H8C . 0.9800 ?
C8 H8D . 0.9800 ?
C8 H8E . 0.9800 ?
C8 H8F . 0.9800 ?
C9 H9A . 0.9800 ?
C9 H9B . 0.9800 ?
C9 H9C . 0.9800 ?

loop_
_geom_torsion_atom_site_label_1
_geom_torsion_atom_site_label_2
_geom_torsion_atom_site_label_3
_geom_torsion_atom_site_label_4
_geom_torsion_site_symmetry_1
_geom_torsion_site_symmetry_4
_geom_torsion
Se I Se C1 1_545 . 12.9(2)
I I Se C1 2_545 . -55.1(3)
I I Se C1 2 . -157.0(2)
Se I Se I 1_545 1_565 180.0
I I Se I 2_545 1_565 112.05(14)
I I Se I 2 1_565 10.15(3)
I Se C1 C6 . . -99.3(5)
I Se C1 C6 1_565 . 132.6(6)
I Se C1 C2 . . 84.4(5)
I Se C1 C2 1_565 . -43.7(10)
C6 C1 C2 C3 . . -0.8(10)
Se C1 C2 C3 . . 175.4(5)
C6 C1 C2 C7 . . 177.1(6)
Se C1 C2 C7 . . -6.7(9)
C1 C2 C3 C4 . . -1.2(10)
C7 C2 C3 C4 . . -179.3(6)
C2 C3 C4 C5 . . 1.6(10)
C2 C3 C4 C8 . . -177.5(7)
C3 C4 C5 C6 . . 0.0(10)
C8 C4 C5 C6 . . 179.2(7)
C4 C5 C6 C1 . . -2.0(10)
C4 C5 C6 C9 . . 178.9(7)
C2 C1 C6 C5 . . 2.4(10)
Se C1 C6 C5 . . -173.8(5)
C2 C1 C6 C9 . . -178.5(7)
Se C1 C6 C9 . . 5.3(9)
